data_7026182
loop_
_publ_author_name
'Brown, Christopher C.'
'Glotzbach, Christoph'
'Stephan, Douglas W.'

_publ_section_title
;
 Ag(I) and Au(I) complexes of sterically crowded cyclic phosphinimine
 ligands.
;
_journal_issue 40
_journal_name_full 'Dalton transactions (Cambridge, England : 2003)'
_journal_page_first 9626
_journal_page_last 9632
_journal_paper_doi 10.1039/c0dt00261e
_journal_volume 39
_journal_year 2010
_chemical_formula_sum 'C25 H30 N O4 P'
_chemical_formula_weight 439.47
_space_group_IT_number 14
_symmetry_cell_setting monoclinic
_symmetry_space_group_name_Hall '-P 2ybc'
_symmetry_space_group_name_H-M 'P 1 21/c 1'
_atom_sites_solution_hydrogens geom
_atom_sites_solution_primary direct
_atom_sites_solution_secondary difmap
_audit_creation_method SHELXL-97
_cell_angle_alpha 90.00
_cell_angle_beta 110.237(3)
_cell_angle_gamma 90.00
_cell_formula_units_Z 4
_cell_length_a 15.8375(8)
_cell_length_b 8.0078(3)
_cell_length_c 19.2830(9)
_cell_measurement_temperature 150(2)
_cell_measurement_theta_max 25.0
_cell_measurement_theta_min 2.0
_cell_volume 2294.57(19)
_computing_structure_refinement 'SHELXL-97 (Sheldrick, 1997)'
_computing_structure_solution 'SHELXS-97 (Sheldrick, 1990)'
_diffrn_ambient_temperature 150(2)
_diffrn_measured_fraction_theta_full 0.997
_diffrn_measured_fraction_theta_max 0.997
_diffrn_radiation_monochromator graphite
_diffrn_radiation_source 'fine-focus sealed tube'
_diffrn_radiation_type MoK\a
_diffrn_radiation_wavelength 0.71073
_diffrn_reflns_av_R_equivalents 0.0344
_diffrn_reflns_av_sigmaI/netI 0.0352
_diffrn_reflns_limit_h_max 20
_diffrn_reflns_limit_h_min -19
_diffrn_reflns_limit_k_max 10
_diffrn_reflns_limit_k_min -10
_diffrn_reflns_limit_l_max 23
_diffrn_reflns_limit_l_min -25
_diffrn_reflns_number 20194
_diffrn_reflns_theta_full 27.51
_diffrn_reflns_theta_max 27.51
_diffrn_reflns_theta_min 2.19
_exptl_absorpt_coefficient_mu 0.151
_exptl_absorpt_correction_T_max 0.7456
_exptl_absorpt_correction_T_min 0.6655
_exptl_absorpt_correction_type multi-scan
_exptl_crystal_density_diffrn 1.272
_exptl_crystal_density_method 'not measured'
_exptl_crystal_F_000 936
_exptl_crystal_size_max 0.24
_exptl_crystal_size_mid 0.21
_exptl_crystal_size_min 0.19
_refine_diff_density_max 0.310
_refine_diff_density_min -0.305
_refine_diff_density_rms 0.047
_refine_ls_extinction_method none
_refine_ls_goodness_of_fit_ref 1.043
_refine_ls_hydrogen_treatment fixed
_refine_ls_matrix_type full
_refine_ls_number_parameters 280
_refine_ls_number_reflns 5264
_refine_ls_number_restraints 0
_refine_ls_restrained_S_all 1.043
_refine_ls_R_factor_all 0.0534
_refine_ls_R_factor_gt 0.0399
_refine_ls_shift/su_max 0.000
_refine_ls_shift/su_mean 0.000
_refine_ls_structure_factor_coef Fsqd
_refine_ls_weighting_details 'calc w=1/[\s^2^(Fo^2^)+(0.0441P)^2^+0.9672P] where P=(Fo^2^+2Fc^2^)/3'
_refine_ls_weighting_scheme calc
_refine_ls_wR_factor_gt 0.0955
_refine_ls_wR_factor_ref 0.1022
_reflns_number_gt 4246
_reflns_number_total 5264
_reflns_threshold_expression >2sigma(I)
_cod_data_source_file c0dt00261e.txt
_cod_data_source_block iPr2PNCPh2(C(CO2Me))2
_cod_original_cell_volume 2294.57(18)
_cod_original_sg_symbol_H-M P2(1)/c
_cod_database_code 7026182

loop_
_symmetry_equiv_pos_as_xyz
'x, y, z'
'-x, y+1/2, -z+1/2'
'-x, -y, -z'
'x, -y-1/2, z-1/2'

loop_
_atom_site_label
_atom_site_type_symbol
_atom_site_fract_x
_atom_site_fract_y
_atom_site_fract_z
_atom_site_U_iso_or_equiv
_atom_site_adp_type
_atom_site_occupancy
_atom_site_symmetry_multiplicity
_atom_site_calc_flag
_atom_site_refinement_flags
P1 P 0.19793(3) 0.97455(5) 0.06154(2) 0.01682(10) Uani 1 1 d .
N1 N 0.16279(9) 0.95918(15) -0.02551(7) 0.0196(3) Uani 1 1 d .
C15 C 0.28989(10) 1.11867(17) 0.07241(8) 0.0179(3) Uani 1 1 d .
C16 C 0.35942(10) 1.25829(18) -0.01037(8) 0.0205(3) Uani 1 1 d .
C14 C 0.28666(10) 1.15893(17) 0.00422(8) 0.0176(3) Uani 1 1 d .
C24 C 0.23866(11) 0.77997(19) 0.11042(9) 0.0224(3) Uani 1 1 d .
H24A H 0.2523 0.7999 0.1644 0.027 Uiso 1 1 calc R
C13 C 0.25581(11) 0.8162(2) -0.11028(9) 0.0251(3) Uani 1 1 d .
H13A H 0.2331 0.7525 -0.0790 0.030 Uiso 1 1 calc R
C2 C 0.13731(10) 1.20925(19) -0.10260(8) 0.0197(3) Uani 1 1 d .
C1 C 0.20686(10) 1.07797(18) -0.05947(8) 0.0183(3) Uani 1 1 d .
C8 C 0.24695(10) 0.98881(19) -0.11204(8) 0.0200(3) Uani 1 1 d .
C9 C 0.27734(12) 1.0790(2) -0.16078(9) 0.0269(4) Uani 1 1 d .
H9A H 0.2692 1.1966 -0.1646 0.032 Uiso 1 1 calc R
C20 C 0.11797(11) 1.05831(19) 0.10185(9) 0.0230(3) Uani 1 1 d .
H20A H 0.0740 0.9671 0.0996 0.028 Uiso 1 1 calc R
C18 C 0.36282(10) 1.17474(18) 0.14097(8) 0.0203(3) Uani 1 1 d .
C3 C 0.05933(11) 1.1488(2) -0.15650(8) 0.0251(3) Uani 1 1 d .
H3A H 0.0535 1.0325 -0.1670 0.030 Uiso 1 1 calc R
C12 C 0.29740(13) 0.7356(2) -0.15361(9) 0.0309(4) Uani 1 1 d .
H12A H 0.3029 0.6174 -0.1518 0.037 Uiso 1 1 calc R
C7 C 0.14460(11) 1.3796(2) -0.08875(9) 0.0253(3) Uani 1 1 d .
H7A H 0.1974 1.4233 -0.0528 0.030 Uiso 1 1 calc R
C5 C -0.00224(12) 1.4261(2) -0.17962(9) 0.0307(4) Uani 1 1 d .
H5A H -0.0500 1.4996 -0.2051 0.037 Uiso 1 1 calc R
C6 C 0.07494(12) 1.4871(2) -0.12724(10) 0.0297(4) Uani 1 1 d .
H6A H 0.0807 1.6036 -0.1173 0.036 Uiso 1 1 calc R
C25 C 0.32472(12) 0.7195(2) 0.09944(10) 0.0309(4) Uani 1 1 d .
H25A H 0.3445 0.6148 0.1265 0.046 Uiso 1 1 calc R
H25B H 0.3719 0.8041 0.1181 0.046 Uiso 1 1 calc R
H25C H 0.3129 0.7008 0.0467 0.046 Uiso 1 1 calc R
C10 C 0.31934(13) 0.9979(2) -0.20365(10) 0.0319(4) Uani 1 1 d .
H10A H 0.3404 1.0606 -0.2362 0.038 Uiso 1 1 calc R
C11 C 0.33071(12) 0.8266(2) -0.19923(9) 0.0307(4) Uani 1 1 d .
H11A H 0.3613 0.7720 -0.2274 0.037 Uiso 1 1 calc R
C4 C -0.00963(12) 1.2560(2) -0.19485(9) 0.0299(4) Uani 1 1 d .
H4A H -0.0621 1.2133 -0.2316 0.036 Uiso 1 1 calc R
C23 C 0.16530(13) 0.6465(2) 0.08489(11) 0.0339(4) Uani 1 1 d .
H23A H 0.1876 0.5419 0.1113 0.051 Uiso 1 1 calc R
H23B H 0.1493 0.6283 0.0316 0.051 Uiso 1 1 calc R
H23C H 0.1120 0.6837 0.0954 0.051 Uiso 1 1 calc R
C21 C 0.06465(12) 1.2013(2) 0.05469(10) 0.0316(4) Uani 1 1 d .
H21A H 0.0220 1.2451 0.0767 0.047 Uiso 1 1 calc R
H21B H 0.0317 1.1605 0.0047 0.047 Uiso 1 1 calc R
H21C H 0.1060 1.2903 0.0523 0.047 Uiso 1 1 calc R
C19 C 0.44453(13) 1.1018(2) 0.26537(9) 0.0364(4) Uani 1 1 d .
H19A H 0.4454 1.0157 0.3017 0.055 Uiso 1 1 calc R
H19B H 0.4349 1.2114 0.2840 0.055 Uiso 1 1 calc R
H19C H 0.5021 1.1017 0.2570 0.055 Uiso 1 1 calc R
C22 C 0.16003(13) 1.1095(3) 0.18331(10) 0.0374(4) Uani 1 1 d .
H22A H 0.1130 1.1528 0.2007 0.056 Uiso 1 1 calc R
H22B H 0.2053 1.1964 0.1883 0.056 Uiso 1 1 calc R
H22C H 0.1886 1.0121 0.2129 0.056 Uiso 1 1 calc R
C17 C 0.50846(12) 1.2439(2) -0.00794(12) 0.0392(5) Uani 1 1 d .
H17A H 0.5594 1.1662 0.0050 0.059 Uiso 1 1 calc R
H17B H 0.5259 1.3446 0.0226 0.059 Uiso 1 1 calc R
H17C H 0.4911 1.2744 -0.0602 0.059 Uiso 1 1 calc R
O4 O 0.43317(7) 1.16499(13) 0.00515(7) 0.0263(3) Uani 1 1 d .
O3 O 0.35253(8) 1.39854(14) -0.03399(7) 0.0337(3) Uani 1 1 d .
O2 O 0.37243(8) 1.06751(15) 0.19654(6) 0.0302(3) Uani 1 1 d .
O1 O 0.40747(9) 1.29787(15) 0.14648(7) 0.0366(3) Uani 1 1 d .

loop_
_atom_site_aniso_label
_atom_site_aniso_U_11
_atom_site_aniso_U_22
_atom_site_aniso_U_33
_atom_site_aniso_U_23
_atom_site_aniso_U_13
_atom_site_aniso_U_12
P1 0.01696(19) 0.01659(18) 0.01665(19) -0.00031(14) 0.00550(15) -0.00205(14)
N1 0.0205(7) 0.0200(6) 0.0172(6) 0.0002(5) 0.0050(5) -0.0053(5)
C15 0.0171(7) 0.0159(7) 0.0199(7) -0.0005(6) 0.0052(6) 0.0002(5)
C16 0.0207(8) 0.0203(7) 0.0191(7) -0.0009(6) 0.0050(6) -0.0031(6)
C14 0.0172(7) 0.0135(6) 0.0214(7) -0.0010(6) 0.0059(6) 0.0006(5)
C24 0.0287(9) 0.0194(7) 0.0184(7) 0.0018(6) 0.0072(6) -0.0008(6)
C13 0.0313(9) 0.0226(8) 0.0203(8) -0.0005(6) 0.0073(7) -0.0023(7)
C2 0.0199(8) 0.0233(7) 0.0168(7) 0.0026(6) 0.0074(6) 0.0014(6)
C1 0.0191(8) 0.0173(7) 0.0171(7) 0.0006(6) 0.0045(6) -0.0019(6)
C8 0.0187(7) 0.0229(7) 0.0155(7) -0.0006(6) 0.0023(6) -0.0010(6)
C9 0.0340(10) 0.0235(8) 0.0245(8) 0.0002(6) 0.0119(7) -0.0012(7)
C20 0.0203(8) 0.0245(8) 0.0264(8) -0.0046(6) 0.0107(7) -0.0036(6)
C18 0.0204(8) 0.0197(7) 0.0192(7) -0.0023(6) 0.0047(6) 0.0003(6)
C3 0.0259(9) 0.0293(8) 0.0192(8) -0.0003(7) 0.0064(7) -0.0007(7)
C12 0.0405(10) 0.0247(8) 0.0249(9) -0.0044(7) 0.0080(8) 0.0045(7)
C7 0.0235(8) 0.0246(8) 0.0269(8) 0.0008(6) 0.0075(7) 0.0006(6)
C5 0.0277(9) 0.0394(10) 0.0276(9) 0.0120(7) 0.0127(8) 0.0119(7)
C6 0.0313(9) 0.0250(8) 0.0359(10) 0.0065(7) 0.0154(8) 0.0069(7)
C25 0.0313(9) 0.0253(8) 0.0334(10) 0.0037(7) 0.0078(8) 0.0065(7)
C10 0.0384(10) 0.0366(10) 0.0257(9) -0.0010(7) 0.0173(8) -0.0044(8)
C11 0.0306(9) 0.0395(10) 0.0221(8) -0.0074(7) 0.0094(7) 0.0043(8)
C4 0.0228(8) 0.0445(10) 0.0198(8) 0.0035(7) 0.0042(7) 0.0016(7)
C23 0.0406(11) 0.0215(8) 0.0412(10) 0.0013(7) 0.0161(9) -0.0065(7)
C21 0.0265(9) 0.0307(9) 0.0387(10) -0.0030(8) 0.0125(8) 0.0055(7)
C19 0.0367(10) 0.0363(10) 0.0220(9) 0.0005(7) -0.0077(8) -0.0015(8)
C22 0.0369(11) 0.0501(11) 0.0267(9) -0.0109(8) 0.0130(8) 0.0020(9)
C17 0.0234(9) 0.0390(10) 0.0600(13) 0.0065(9) 0.0203(9) -0.0042(8)
O4 0.0192(6) 0.0217(5) 0.0395(7) 0.0019(5) 0.0120(5) -0.0018(4)
O3 0.0271(6) 0.0250(6) 0.0476(8) 0.0132(5) 0.0111(6) -0.0016(5)
O2 0.0305(7) 0.0313(6) 0.0202(6) 0.0034(5) -0.0022(5) -0.0083(5)
O1 0.0428(8) 0.0279(6) 0.0284(7) -0.0004(5) -0.0012(6) -0.0159(6)

loop_
_atom_type_symbol
_atom_type_description
_atom_type_scat_dispersion_real
_atom_type_scat_dispersion_imag
_atom_type_scat_source
C C 0.0033 0.0016 'International Tables Vol C Tables 4.2.6.8 and 6.1.1.4'
H H 0.0000 0.0000 'International Tables Vol C Tables 4.2.6.8 and 6.1.1.4'
N N 0.0061 0.0033 'International Tables Vol C Tables 4.2.6.8 and 6.1.1.4'
O O 0.0106 0.0060 'International Tables Vol C Tables 4.2.6.8 and 6.1.1.4'
P P 0.1023 0.0942 'International Tables Vol C Tables 4.2.6.8 and 6.1.1.4'

loop_
_geom_angle_atom_site_label_1
_geom_angle_atom_site_label_2
_geom_angle_atom_site_label_3
_geom_angle
N1 P1 C15 98.40(7)
N1 P1 C24 114.52(7)
C15 P1 C24 111.01(7)
N1 P1 C20 116.06(7)
C15 P1 C20 111.38(7)
C24 P1 C20 105.52(7)
C1 N1 P1 112.21(9)
C14 C15 C18 123.58(14)
C14 C15 P1 106.48(11)
C18 C15 P1 129.69(11)
O3 C16 O4 124.57(15)
O3 C16 C14 126.12(14)
O4 C16 C14 109.29(12)
C15 C14 C16 122.67(13)
C15 C14 C1 114.67(13)
C16 C14 C1 122.33(13)
C25 C24 C23 110.39(14)
C25 C24 P1 111.88(11)
C23 C24 P1 109.76(12)
C8 C13 C12 120.88(16)
C7 C2 C3 118.52(14)
C7 C2 C1 124.77(14)
C3 C2 C1 116.60(13)
N1 C1 C2 108.82(12)
N1 C1 C8 111.20(12)
C2 C1 C8 109.90(12)
N1 C1 C14 107.39(11)
C2 C1 C14 111.90(12)
C8 C1 C14 107.61(12)
C13 C8 C9 118.40(15)
C13 C8 C1 120.34(14)
C9 C8 C1 121.23(14)
C10 C9 C8 120.46(15)
C21 C20 C22 111.41(14)
C21 C20 P1 110.16(11)
C22 C20 P1 114.46(12)
O1 C18 O2 123.83(14)
O1 C18 C15 125.39(14)
O2 C18 C15 110.77(13)
C4 C3 C2 120.86(16)
C11 C12 C13 120.18(16)
C2 C7 C6 120.47(16)
C6 C5 C4 119.41(16)
C5 C6 C7 120.61(16)
C11 C10 C9 120.41(16)
C12 C11 C10 119.56(16)
C3 C4 C5 120.11(16)
C16 O4 C17 115.32(13)
C18 O2 C19 116.56(13)

loop_
_geom_bond_atom_site_label_1
_geom_bond_atom_site_label_2
_geom_bond_distance
P1 N1 1.5801(13)
P1 C15 1.8127(15)
P1 C24 1.8198(15)
P1 C20 1.8272(16)
N1 C1 1.4618(19)
C15 C14 1.338(2)
C15 C18 1.492(2)
C16 O3 1.2026(18)
C16 O4 1.3304(19)
C16 C14 1.505(2)
C14 C1 1.566(2)
C24 C25 1.529(2)
C24 C23 1.529(2)
C13 C8 1.388(2)
C13 C12 1.389(2)
C2 C7 1.387(2)
C2 C3 1.397(2)
C2 C1 1.542(2)
C1 C8 1.545(2)
C8 C9 1.396(2)
C9 C10 1.388(2)
C20 C21 1.523(2)
C20 C22 1.535(2)
C18 O1 1.1965(19)
C18 O2 1.3402(19)
C3 C4 1.385(2)
C12 C11 1.380(3)
C7 C6 1.394(2)
C5 C6 1.378(3)
C5 C4 1.389(3)
C10 C11 1.382(2)
C19 O2 1.446(2)
C17 O4 1.447(2)
